data_4335929
loop_
_publ_author_name
'Yan Xu'
'Leifeng Liu'
'Daniel M. Chevrier'
'Junliang Sun'
'Peng Zhang'
'Jihong Yu'

_publ_section_title
;
 Germanate with Three-Dimensional 12 x 12 x 11-Ring Channels Solved by
 X-ray Powder Diffraction with Charge-Flipping Algorithm
;
_journal_name_full 'Inorganic Chemistry'
_journal_page_first 10238
_journal_page_last 10244
_journal_paper_doi 10.1021/ic302705f
_journal_volume 52
_journal_year 2013
_chemical_formula_sum 'C15 H40 Ge11 N3 O25.5'
_chemical_name_mineral '|(C15N2H32)(NH4)|[Ge11 O21.5(OH)4]'
_space_group_IT_number 40
_symmetry_space_group_name_Hall 'A 2 -2a'
_symmetry_space_group_name_H-M 'A m a 2'
_cell_angle_alpha 90
_cell_angle_beta 90
_cell_angle_gamma 90
_cell_formula_units_Z 8
_cell_length_a 37.82959
_cell_length_b 15.24373
_cell_length_c 12.83659
_cell_volume 7402.400
_cod_data_source_file ic302705f_si_002.cif
_cod_data_source_block GeO-JU90
_cod_original_cell_volume 7402.4
_cod_original_formula_sum 'C15 H40 N3 O25.5 Ge11'
_cod_database_code 4335929

loop_
_symmetry_equiv_pos_as_xyz
'-x, -y, z'
'-x+1/2, y, z'
'x, y, z'
'x+1/2, -y, z'
'-x, -y+1/2, z+1/2'
'-x+1/2, y+1/2, z+1/2'
'x, y+1/2, z+1/2'
'x+1/2, -y+1/2, z+1/2'

loop_
_atom_site_label
_atom_site_type_symbol
_atom_site_symmetry_multiplicity
_atom_site_fract_x
_atom_site_fract_y
_atom_site_fract_z
_atom_site_occupancy
_atom_site_B_iso_or_equiv
GE09 Ge 8 0.05893 0.14944 -0.3982 1 4.506
GE01 Ge 8 0.12726 0.21972 -0.59399 1 1.5
GE03 Ge 8 0.11686 0.03859 -0.59318 1 1.6333
GE06 Ge 8 0.04665 0.2589 -0.59601 1 3.0824
GE07 Ge 8 0.03427 0.05959 -0.59854 1 3.5506
GE10 Ge 8 0.13683 0.22141 -0.3517 1 2.6779
GE08 Ge 8 0.12536 0.02981 -0.35086 1 3.622
GE04 Ge 8 0.35034 0.84848 0.34968 1 2.057
GE02 Ge 8 0.1471 0.33498 -0.79048 1 1.5
GE05 Ge 8 0.20813 0.37354 -0.97254 1 3.0949
GE11 Ge 8 0.00844 0.3887 -0.75463 1 4.7767
O02 O 8 0.03668 0.16137 -0.65738 1 4.50097
O03 O 8 0.65059 0.38141 0.19369 1 4.50097
O04 O 8 0.65484 0.69985 0.72761 1 4.50097
O05 O 8 0.07352 0.00316 -0.61906 1 4.50097
O07 O 8 0.13695 0.50903 -0.97938 1 4.50097
O09 O 8 0.028 0.07322 -0.46472 1 4.50097
O10 O 8 0.13413 0.12555 -0.67227 1 4.50097
O11 O 8 0.46233 0.2455 0.53921 1 4.50097
O14 O 8 0.65106 0.76933 0.52066 1 4.50097
O15 O 8 0.59253 0.86171 0.48825 1 4.50097
O17 O 8 0.40845 0.22684 0.66322 1 4.50097
O22 O 8 0.0905 0.28737 -0.60606 1 4.50097
O24 O 8 0.41917 1.05236 0.6641 1 4.50097
O25 O 8 0.61883 0.20402 0.42557 1 1.47939
O29 O 8 0.61062 0.71834 0.15334 1 1.47939
O30 O 8 0.54144 0.63014 0.15489 1 1.47939
O31 O 8 0.71034 0.013 0.53848 1 1.47939
O01 O 8 0.13783 0.45716 -0.17252 1 1.64977
O12 O 8 0.65649 0.71283 0.32851 1 1.64977
O16 O 8 0.30854 0.84623 0.40578 1 1.64977
O18 O 8 0.03053 0.16386 -0.28564 1 1.64977
O21 O 8 0.63578 0.55716 0.22959 1 1.64977
O23 O 8 0.5215 0.65313 0.36531 1 1.64977
O28 O 8 0.68217 0.17033 0.62569 1 1.64977
O06 O 4 0.25 0.32951 -0.95978 1 1.64977
O26 O 4 0.5 0.5 0.84909 1 1.64977
O27 O 4 0.5 1 0.75808 1 1.64977
H1 H 8 0.62 0.219 0.492 1 1.923207
H2 H 8 0.594 0.224 0.705 1 1.923207
H3 H 8 0.44224 0.40894 0.13837 1 1.923207
H4 H 8 0.28521 0.51732 -0.02462 1 1.923207
NH4 N 0 0.53506 0.21755 0.48037 1.43 10
C01 C 0 0.53051 0.52718 0.57093 1.308 10
C02 C 0 0.5463162 0.4470224 0.5180956 1.308 10
N01 N 0 0.5799785 0.4206612 0.5746749 1.308 10
C03 C 0 0.6029656 0.3665479 0.5018486 1.308 10
C04 C 0 0.6322278 0.4298911 0.4713953 1.308 10
C05 C 0 0.622782 0.518707 0.5037665 1.308 10
C06 C 0 0.6009976 0.5026089 0.6014157 1.308 10
C07 C 0 0.57036 0.3692499 0.6720988 1.308 10
C08 C 0 0.5 0.5 0.62944 0.654 10
Cb01 C 0 0.22772 0.30857 0.64091 0.654 10
Cb02 C 0 0.2292323 0.209117 0.6335579 0.654 10
Nb01 N 0 0.2621801 0.1764103 0.6891088 0.654 10
Cb03 C 0 0.2650422 0.2212013 0.7945692 0.654 10
Cb04 C 0 0.2543672 0.1495033 0.8706165 0.654 10
Cb05 C 0 0.2387773 0.07606847 0.8137716 0.654 10
Cb06 C 0 0.2584068 0.07878234 0.7104978 0.654 10
Cb07 C 0 0.2943823 0.195293 0.6219262 0.654 10
Cb08 C 0 0.1962295 0.3417567 0.5788062 0.654 10
Cb09 C 0 0.1994453 0.440447 0.5647627 0.654 10
Cb10 C 0 0.1967447 0.4847949 0.6705237 0.654 10
Cb11 C 0 0.2292073 0.5908921 0.559885 0.654 10
Cb12 C 0 0.2008868 0.6399506 0.7268244 0.654 10
Cb13 C 0 0.2532417 0.5469777 0.7345048 0.654 10
Cb14 C 0 0.2195824 0.645157 0.8314593 0.654 10
Cb15 C 0 0.2420662 0.568156 0.8454331 0.654 10
Nb02 N 0 0.2201183 0.5659016 0.6713485 0.654 10
